data_4101390
loop_
_publ_author_name
'Lucas, Robie L'
'Zart, Matthew K'
'Mukherjee, Jhumpa'
'Murkerjee, Jhumpa'
'Sorrell, Thomas N'
'Powell, Douglas R'
'Borovik, A S'

_publ_section_title
;
 A modular approach toward regulating the secondary coordination sphere
 of metal ions: differential dioxygen activation assisted by
 intramolecular hydrogen bonds.
;
_journal_issue 48
_journal_name_full 'Journal of the American Chemical Society'
_journal_page_first 15476
_journal_page_last 15489
_journal_paper_doi 10.1021/ja063935+
_journal_volume 128
_journal_year 2006
_chemical_formula_moiety '(C8 H20 N)2 1+, (C16 H27 Co N5 O3) 2-, (C4 H10 O)'
_chemical_formula_sum 'C36 H77 Co N7 O4'
_chemical_formula_weight 730.98
_chemical_name_systematic
; 
 ? 
;
_space_group_IT_number 14
_symmetry_cell_setting monoclinic
_symmetry_space_group_name_Hall '-P 2yn'
_symmetry_space_group_name_H-M 'P 1 21/n 1'
_atom_sites_solution_hydrogens geom
_atom_sites_solution_primary direct
_atom_sites_solution_secondary difmap
_audit_creation_method SHELXL-97
_cell_angle_alpha 90.00
_cell_angle_beta 116.696(5)
_cell_angle_gamma 90.00
_cell_formula_units_Z 4
_cell_length_a 11.738(3)
_cell_length_b 31.298(8)
_cell_length_c 12.271(4)
_cell_measurement_reflns_used 4395
_cell_measurement_temperature 100(2)
_cell_measurement_theta_max 26.00
_cell_measurement_theta_min 2.27
_cell_volume 4028(2)
_computing_cell_refinement 'Bruker SMART'
_computing_data_collection 'Bruker SMART'
_computing_data_reduction 'Bruker SAINT'
_computing_molecular_graphics 'SHELXTL (Sheldrick, 2000)'
_computing_publication_material 'SHELXTL (Sheldrick, 2000)'
_computing_structure_refinement 'SHELXTL (Sheldrick, 2000)'
_computing_structure_solution 'SHELXTL (Sheldrick, 2000)'
_diffrn_ambient_temperature 100(2)
_diffrn_measured_fraction_theta_full 0.996
_diffrn_measured_fraction_theta_max 0.996
_diffrn_measurement_device_type 'Bruker APEX'
_diffrn_measurement_method '\w scans'
_diffrn_radiation_monochromator graphite
_diffrn_radiation_source 'fine-focus sealed tube'
_diffrn_radiation_type MoK\a
_diffrn_radiation_wavelength 0.71073
_diffrn_reflns_av_R_equivalents 0.0495
_diffrn_reflns_av_sigmaI/netI 0.0636
_diffrn_reflns_limit_h_max 13
_diffrn_reflns_limit_h_min -11
_diffrn_reflns_limit_k_max 34
_diffrn_reflns_limit_k_min -32
_diffrn_reflns_limit_l_max 13
_diffrn_reflns_limit_l_min -13
_diffrn_reflns_number 17218
_diffrn_reflns_theta_full 23.26
_diffrn_reflns_theta_max 23.26
_diffrn_reflns_theta_min 2.05
_diffrn_standards_number 0
_exptl_absorpt_coefficient_mu 0.471
_exptl_absorpt_correction_T_max 0.986
_exptl_absorpt_correction_T_min 0.836
_exptl_absorpt_correction_type multi-scan
_exptl_absorpt_process_details 'SADABS (Sheldrick, 2002)'
_exptl_crystal_colour purple
_exptl_crystal_density_diffrn 1.206
_exptl_crystal_density_method 'not measured'
_exptl_crystal_description plate
_exptl_crystal_F_000 1604
_exptl_crystal_size_max 0.39
_exptl_crystal_size_mid 0.27
_exptl_crystal_size_min 0.03
_refine_diff_density_max 1.054
_refine_diff_density_min -0.763
_refine_diff_density_rms 0.093
_refine_ls_extinction_method none
_refine_ls_goodness_of_fit_ref 1.075
_refine_ls_hydrogen_treatment constr
_refine_ls_matrix_type full
_refine_ls_number_parameters 388
_refine_ls_number_reflns 5756
_refine_ls_number_restraints 0
_refine_ls_restrained_S_all 1.075
_refine_ls_R_factor_all 0.0994
_refine_ls_R_factor_gt 0.0783
_refine_ls_shift/su_max 0.000
_refine_ls_shift/su_mean 0.000
_refine_ls_structure_factor_coef Fsqd
_refine_ls_weighting_details 'calc w=1/[\s^2^(Fo^2^)+(0.0940P)^2^+13.0000P] where P=(Fo^2^+2Fc^2^)/3'
_refine_ls_weighting_scheme calc
_refine_ls_wR_factor_gt 0.1967
_refine_ls_wR_factor_ref 0.2064
_reflns_number_gt 4301
_reflns_number_total 5756
_reflns_threshold_expression I>2\s(I)
_cod_data_source_file ja063935+si20060605_023522.cif
_cod_data_source_block 05032
_cod_depositor_comments
;
The following automatic conversions were performed:
'_symmetry_cell_setting' value 'Monoclinic' changed to 'monoclinic'
according to '/home/saulius/struct/CIF-dictionaries/cif_core.dic'
dictionary named 'cif_core.dic' version 2.4.1 from 2010-06-29.

Automatic conversion script
Id: cif_fix_enum 1527 2010-12-29 10:47:43Z saulius 
;
_cod_database_code 4101390

loop_
_symmetry_equiv_pos_as_xyz
'x, y, z'
'-x+1/2, y+1/2, -z+1/2'
'-x, -y, -z'
'x-1/2, -y-1/2, z-1/2'

loop_
_atom_site_label
_atom_site_type_symbol
_atom_site_fract_x
_atom_site_fract_y
_atom_site_fract_z
_atom_site_U_iso_or_equiv
_atom_site_adp_type
_atom_site_occupancy
_atom_site_symmetry_multiplicity
_atom_site_calc_flag
_atom_site_refinement_flags
Co1 Co 0.53096(7) 0.63504(2) 0.75344(6) 0.0228(3) Uani 1 1 d .
O1 O 0.3583(4) 0.53860(13) 0.5004(3) 0.0313(10) Uani 1 1 d .
O2 O 0.6268(4) 0.71580(13) 0.5384(3) 0.0304(10) Uani 1 1 d .
O3 O 0.8842(3) 0.57563(13) 0.9292(3) 0.0337(10) Uani 1 1 d .
N1 N 0.6244(4) 0.60930(15) 0.6472(4) 0.0232(11) Uani 1 1 d .
N2 N 0.3897(4) 0.60025(15) 0.6151(4) 0.0262(11) Uani 1 1 d .
N3 N 0.5947(4) 0.68928(15) 0.6999(4) 0.0250(11) Uani 1 1 d .
N4 N 0.6759(4) 0.59723(15) 0.8767(4) 0.0262(11) Uani 1 1 d .
N5 N 0.3888(5) 0.67573(18) 0.9024(5) 0.0383(13) Uani 1 1 d .
C1 C 0.5681(5) 0.56736(18) 0.6043(5) 0.0241(13) Uani 1 1 d .
H1A H 0.6116 0.5459 0.6692 0.029 Uiso 1 1 calc R
H1B H 0.5804 0.5591 0.5324 0.029 Uiso 1 1 calc R
C2 C 0.4258(5) 0.56787(18) 0.5698(5) 0.0233(13) Uani 1 1 d .
C3 C 0.2511(5) 0.6055(2) 0.5698(5) 0.0294(14) Uani 1 1 d .
H3 H 0.2071 0.5869 0.4963 0.035 Uiso 1 1 calc R
C4 C 0.2073(6) 0.5919(2) 0.6648(6) 0.0412(16) Uani 1 1 d .
H4A H 0.2305 0.5620 0.6873 0.062 Uiso 1 1 d R
H4B H 0.1146 0.5951 0.6306 0.062 Uiso 1 1 d R
H4C H 0.2488 0.6100 0.7374 0.062 Uiso 1 1 d R
C5 C 0.2175(6) 0.6517(2) 0.5301(5) 0.0332(15) Uani 1 1 d .
H5A H 0.2492 0.6592 0.4711 0.050 Uiso 1 1 d R
H5B H 0.2571 0.6704 0.6016 0.050 Uiso 1 1 d R
H5C H 0.1247 0.6554 0.4924 0.050 Uiso 1 1 d R
C6 C 0.5967(5) 0.64068(17) 0.5498(5) 0.0241(13) Uani 1 1 d .
H6A H 0.5092 0.6360 0.4844 0.029 Uiso 1 1 calc R
H6B H 0.6569 0.6366 0.5144 0.029 Uiso 1 1 calc R
C7 C 0.6084(5) 0.68622(18) 0.5980(5) 0.0220(12) Uani 1 1 d .
C8 C 0.6132(5) 0.73239(18) 0.7530(5) 0.0298(14) Uani 1 1 d .
H8 H 0.6648 0.7492 0.7218 0.036 Uiso 1 1 calc R
C9 C 0.4878(6) 0.7555(2) 0.7162(6) 0.0386(16) Uani 1 1 d .
H9A H 0.4421 0.7577 0.6271 0.058 Uiso 1 1 d R
H9B H 0.5045 0.7843 0.7517 0.058 Uiso 1 1 d R
H9C H 0.4358 0.7396 0.7463 0.058 Uiso 1 1 d R
C10 C 0.6889(6) 0.7294(2) 0.8915(5) 0.0375(16) Uani 1 1 d .
H10A H 0.7698 0.7147 0.9127 0.056 Uiso 1 1 d R
H10B H 0.6395 0.7134 0.9244 0.056 Uiso 1 1 d R
H10C H 0.7059 0.7582 0.9264 0.056 Uiso 1 1 d R
C11 C 0.7611(5) 0.60680(19) 0.7351(5) 0.0255(13) Uani 1 1 d .
H11A H 0.8008 0.6353 0.7434 0.031 Uiso 1 1 calc R
H11B H 0.8049 0.5867 0.7040 0.031 Uiso 1 1 calc R
C12 C 0.7780(5) 0.59181(18) 0.8589(5) 0.0252(13) Uani 1 1 d .
C13 C 0.6871(6) 0.5809(2) 0.9948(5) 0.0307(14) Uani 1 1 d .
H13 H 0.7577 0.5594 1.0274 0.037 Uiso 1 1 calc R
C14 C 0.7184(7) 0.6164(2) 1.0876(5) 0.0480(19) Uani 1 1 d .
H14A H 0.7958 0.6312 1.0970 0.072 Uiso 1 1 d R
H14B H 0.7322 0.6043 1.1662 0.072 Uiso 1 1 d R
H14C H 0.6474 0.6368 1.0599 0.072 Uiso 1 1 d R
C15 C 0.5637(6) 0.5586(2) 0.9725(6) 0.0408(16) Uani 1 1 d .
H15A H 0.5442 0.5365 0.9098 0.061 Uiso 1 1 d R
H15B H 0.4940 0.5794 0.9449 0.061 Uiso 1 1 d R
H15C H 0.5733 0.5452 1.0484 0.061 Uiso 1 1 d R
C16 C 0.4398(5) 0.66099(19) 0.8509(5) 0.0272(13) Uani 1 1 d .
N1A N 0.5148(4) 0.76378(14) 0.2227(4) 0.0223(10) Uani 1 1 d .
C1A C 0.4823(5) 0.78685(19) 0.3142(5) 0.0278(13) Uani 1 1 d .
H1AA H 0.3933 0.7972 0.2711 0.033 Uiso 1 1 calc R
H1AB H 0.4864 0.7660 0.3765 0.033 Uiso 1 1 calc R
C2A C 0.5671(6) 0.8241(2) 0.3781(6) 0.0383(16) Uani 1 1 d .
H2AA H 0.5425 0.8357 0.4387 0.057 Uiso 1 1 d R
H2AB H 0.5580 0.8464 0.3185 0.057 Uiso 1 1 d R
H2AC H 0.6560 0.8146 0.4190 0.057 Uiso 1 1 d R
C3A C 0.6430(5) 0.74107(18) 0.2930(5) 0.0250(13) Uani 1 1 d .
H3AA H 0.7103 0.7629 0.3320 0.030 Uiso 1 1 calc R
H3AB H 0.6393 0.7237 0.3587 0.030 Uiso 1 1 calc R
C4A C 0.6804(6) 0.7123(2) 0.2151(6) 0.0381(16) Uani 1 1 d .
H4AA H 0.7607 0.6978 0.2667 0.057 Uiso 1 1 d R
H4AB H 0.6912 0.7296 0.1537 0.057 Uiso 1 1 d R
H4AC H 0.6134 0.6910 0.1743 0.057 Uiso 1 1 d R
C5A C 0.5260(5) 0.7944(2) 0.1322(5) 0.0312(14) Uani 1 1 d .
H5AA H 0.5391 0.7776 0.0704 0.037 Uiso 1 1 calc R
H5AB H 0.6028 0.8123 0.1759 0.037 Uiso 1 1 calc R
C6A C 0.4114(5) 0.8237(2) 0.0665(6) 0.0341(15) Uani 1 1 d .
H6AA H 0.4207 0.8392 0.0015 0.051 Uiso 1 1 d R
H6AB H 0.4065 0.8442 0.1246 0.051 Uiso 1 1 d R
H6AC H 0.3333 0.8065 0.0309 0.051 Uiso 1 1 d R
C7A C 0.4084(5) 0.73192(18) 0.1528(5) 0.0304(14) Uani 1 1 d .
H7AA H 0.3263 0.7475 0.1156 0.037 Uiso 1 1 calc R
H7AB H 0.4228 0.7197 0.0855 0.037 Uiso 1 1 calc R
C8A C 0.3971(6) 0.6957(2) 0.2284(6) 0.0415(17) Uani 1 1 d .
H8AA H 0.3234 0.6779 0.1776 0.062 Uiso 1 1 d R
H8AB H 0.3857 0.7073 0.2970 0.062 Uiso 1 1 d R
H8AC H 0.4747 0.6782 0.2596 0.062 Uiso 1 1 d R
N1B N 0.7801(4) 0.44200(15) 0.8359(4) 0.0269(11) Uani 1 1 d .
C1B C 0.8820(5) 0.4754(2) 0.8565(5) 0.0332(15) Uani 1 1 d .
H1BA H 0.8662 0.5004 0.8973 0.040 Uiso 1 1 calc R
H1BB H 0.9660 0.4634 0.9130 0.040 Uiso 1 1 calc R
C2B C 0.8891(6) 0.4907(2) 0.7437(6) 0.0410(16) Uani 1 1 d .
H2BA H 0.9498 0.5144 0.7648 0.062 Uiso 1 1 d R
H2BB H 0.8047 0.5004 0.6837 0.062 Uiso 1 1 d R
H2BC H 0.9176 0.4672 0.7089 0.062 Uiso 1 1 d R
C3B C 0.7863(6) 0.40609(19) 0.7560(5) 0.0321(14) Uani 1 1 d .
H3BA H 0.7207 0.3846 0.7470 0.038 Uiso 1 1 calc R
H3BB H 0.7638 0.4178 0.6740 0.038 Uiso 1 1 calc R
C4B C 0.9123(6) 0.3837(2) 0.8007(6) 0.0439(17) Uani 1 1 d .
H4BA H 0.9045 0.3598 0.7462 0.066 Uiso 1 1 d R
H4BB H 0.9379 0.3729 0.8834 0.066 Uiso 1 1 d R
H4BC H 0.9767 0.4038 0.8016 0.066 Uiso 1 1 d R
C5B C 0.8031(6) 0.4242(2) 0.9593(5) 0.0327(15) Uani 1 1 d .
H5BA H 0.7461 0.3994 0.9461 0.039 Uiso 1 1 calc R
H5BB H 0.8921 0.4138 1.0019 0.039 Uiso 1 1 calc R
C6B C 0.7811(6) 0.4561(2) 1.0412(5) 0.0419(17) Uani 1 1 d .
H6BA H 0.8076 0.4434 1.1220 0.063 Uiso 1 1 d R
H6BB H 0.6904 0.4635 1.0057 0.063 Uiso 1 1 d R
H6BC H 0.8313 0.4819 1.0490 0.063 Uiso 1 1 d R
C7B C 0.6504(5) 0.46361(19) 0.7696(5) 0.0298(14) Uani 1 1 d .
H7BA H 0.6506 0.4898 0.8150 0.036 Uiso 1 1 calc R
H7BB H 0.6388 0.4726 0.6878 0.036 Uiso 1 1 calc R
C8B C 0.5372(6) 0.4363(2) 0.7540(6) 0.0400(16) Uani 1 1 d .
H8BA H 0.4588 0.4532 0.7144 0.060 Uiso 1 1 d R
H8BB H 0.5481 0.4266 0.8341 0.060 Uiso 1 1 d R
H8BC H 0.5316 0.4114 0.7032 0.060 Uiso 1 1 d R

loop_
_atom_site_aniso_label
_atom_site_aniso_U_11
_atom_site_aniso_U_22
_atom_site_aniso_U_33
_atom_site_aniso_U_23
_atom_site_aniso_U_13
_atom_site_aniso_U_12
Co1 0.0179(4) 0.0328(5) 0.0142(4) 0.0006(3) 0.0041(3) 0.0006(3)
O1 0.027(2) 0.039(2) 0.022(2) -0.0046(19) 0.0066(17) -0.0058(19)
O2 0.029(2) 0.035(2) 0.024(2) 0.0058(18) 0.0098(18) 0.0004(18)
O3 0.021(2) 0.053(3) 0.016(2) 0.0003(18) -0.0015(17) 0.0136(19)
N1 0.016(2) 0.032(3) 0.018(2) 0.002(2) 0.0039(19) 0.001(2)
N2 0.019(2) 0.038(3) 0.019(2) 0.001(2) 0.006(2) 0.002(2)
N3 0.017(2) 0.034(3) 0.025(3) 0.001(2) 0.010(2) 0.002(2)
N4 0.032(3) 0.037(3) 0.011(2) -0.001(2) 0.010(2) 0.001(2)
N5 0.023(3) 0.060(4) 0.036(3) -0.010(3) 0.017(2) 0.003(3)
C1 0.016(3) 0.033(3) 0.017(3) 0.001(2) 0.003(2) 0.003(2)
C2 0.025(3) 0.030(3) 0.012(3) 0.000(2) 0.005(2) -0.003(3)
C3 0.019(3) 0.057(4) 0.012(3) -0.003(3) 0.007(2) -0.006(3)
C4 0.022(3) 0.064(5) 0.033(4) 0.005(3) 0.007(3) -0.003(3)
C5 0.024(3) 0.048(4) 0.025(3) 0.001(3) 0.009(3) 0.007(3)
C6 0.021(3) 0.032(3) 0.017(3) 0.002(2) 0.006(2) -0.001(2)
C7 0.009(3) 0.035(3) 0.021(3) 0.008(2) 0.006(2) 0.005(2)
C8 0.023(3) 0.031(3) 0.034(3) 0.004(3) 0.011(3) -0.001(3)
C9 0.040(4) 0.033(4) 0.042(4) -0.002(3) 0.018(3) 0.004(3)
C10 0.036(4) 0.041(4) 0.029(3) -0.013(3) 0.010(3) -0.010(3)
C11 0.014(3) 0.037(3) 0.016(3) -0.001(2) -0.002(2) 0.003(2)
C12 0.023(3) 0.030(3) 0.018(3) -0.004(2) 0.005(3) 0.000(3)
C13 0.031(3) 0.042(4) 0.016(3) 0.007(3) 0.008(3) 0.010(3)
C14 0.053(4) 0.063(5) 0.018(3) -0.003(3) 0.006(3) 0.012(4)
C15 0.051(4) 0.044(4) 0.031(3) 0.012(3) 0.021(3) 0.009(3)
C16 0.019(3) 0.038(4) 0.021(3) 0.002(3) 0.006(3) -0.001(3)
N1A 0.019(2) 0.031(3) 0.014(2) -0.0015(19) 0.0041(19) 0.0006(19)
C1A 0.026(3) 0.041(4) 0.015(3) 0.001(2) 0.008(2) 0.007(3)
C2A 0.035(4) 0.047(4) 0.032(4) -0.015(3) 0.014(3) 0.002(3)
C3A 0.015(3) 0.036(3) 0.018(3) 0.001(2) 0.003(2) 0.001(2)
C4A 0.026(3) 0.047(4) 0.044(4) 0.000(3) 0.019(3) 0.011(3)
C5A 0.028(3) 0.043(4) 0.022(3) 0.005(3) 0.011(3) -0.004(3)
C6A 0.026(3) 0.039(4) 0.036(4) 0.010(3) 0.013(3) 0.003(3)
C7A 0.025(3) 0.034(4) 0.026(3) -0.009(3) 0.006(3) -0.009(3)
C8A 0.030(4) 0.037(4) 0.047(4) 0.003(3) 0.008(3) -0.006(3)
N1B 0.025(3) 0.032(3) 0.018(2) -0.002(2) 0.003(2) 0.001(2)
C1B 0.020(3) 0.038(4) 0.026(3) 0.002(3) -0.004(2) -0.004(3)
C2B 0.028(3) 0.040(4) 0.045(4) -0.001(3) 0.008(3) -0.006(3)
C3B 0.037(4) 0.032(4) 0.017(3) -0.004(2) 0.003(3) 0.000(3)
C4B 0.043(4) 0.046(4) 0.030(4) -0.004(3) 0.006(3) 0.015(3)
C5B 0.040(4) 0.043(4) 0.014(3) 0.006(3) 0.011(3) 0.006(3)
C6B 0.045(4) 0.056(4) 0.015(3) -0.003(3) 0.005(3) 0.007(3)
C7B 0.020(3) 0.036(4) 0.023(3) -0.002(3) 0.000(2) 0.003(3)
C8B 0.028(3) 0.057(4) 0.030(3) -0.003(3) 0.009(3) -0.003(3)

loop_
_atom_type_symbol
_atom_type_description
_atom_type_scat_dispersion_real
_atom_type_scat_dispersion_imag
_atom_type_scat_source
C C 0.0033 0.0016 'International Tables Vol C Tables 4.2.6.8 and 6.1.1.4'
H H 0.0000 0.0000 'International Tables Vol C Tables 4.2.6.8 and 6.1.1.4'
N N 0.0061 0.0033 'International Tables Vol C Tables 4.2.6.8 and 6.1.1.4'
O O 0.0106 0.0060 'International Tables Vol C Tables 4.2.6.8 and 6.1.1.4'
Co Co 0.3494 0.9721 'International Tables Vol C Tables 4.2.6.8 and 6.1.1.4'

loop_
_geom_angle_atom_site_label_1
_geom_angle_atom_site_label_2
_geom_angle_atom_site_label_3
_geom_angle
N4 Co1 N2 113.07(18)
N4 Co1 N3 113.86(18)
N2 Co1 N3 116.09(18)
N4 Co1 C16 105.55(19)
N2 Co1 C16 104.2(2)
N3 Co1 C16 102.3(2)
N4 Co1 N1 76.00(17)
N2 Co1 N1 75.55(17)
N3 Co1 N1 76.44(17)
C16 Co1 N1 178.3(2)
C1 N1 C6 114.2(4)
C1 N1 C11 112.5(4)
C6 N1 C11 113.6(4)
C1 N1 Co1 106.2(3)
C6 N1 Co1 104.5(3)
C11 N1 Co1 104.7(3)
C2 N2 C3 116.0(5)
C2 N2 Co1 117.4(4)
C3 N2 Co1 126.3(4)
C7 N3 C8 115.1(5)
C7 N3 Co1 116.8(4)
C8 N3 Co1 127.7(4)
C12 N4 C13 115.3(5)
C12 N4 Co1 117.5(4)
C13 N4 Co1 126.4(4)
N1 C1 C2 110.6(4)
N1 C1 H1A 109.5
C2 C1 H1A 109.5
N1 C1 H1B 109.5
C2 C1 H1B 109.5
H1A C1 H1B 108.1
O1 C2 N2 128.5(5)
O1 C2 C1 117.2(5)
N2 C2 C1 114.3(5)
N2 C3 C5 108.1(5)
N2 C3 C4 111.9(4)
C5 C3 C4 112.4(5)
N2 C3 H3 108.1
C5 C3 H3 108.1
C4 C3 H3 108.1
C3 C4 H4A 109.5
C3 C4 H4B 109.5
H4A C4 H4B 109.5
C3 C4 H4C 109.4
H4A C4 H4C 109.5
H4B C4 H4C 109.5
C3 C5 H5A 109.5
C3 C5 H5B 109.3
H5A C5 H5B 109.5
C3 C5 H5C 109.6
H5A C5 H5C 109.5
H5B C5 H5C 109.5
N1 C6 C7 111.2(4)
N1 C6 H6A 109.4
C7 C6 H6A 109.4
N1 C6 H6B 109.4
C7 C6 H6B 109.4
H6A C6 H6B 108.0
O2 C7 N3 128.1(5)
O2 C7 C6 118.2(5)
N3 C7 C6 113.7(5)
N3 C8 C9 112.1(5)
N3 C8 C10 109.5(5)
C9 C8 C10 111.2(5)
N3 C8 H8 108.0
C9 C8 H8 108.0
C10 C8 H8 108.0
C8 C9 H9A 109.7
C8 C9 H9B 109.4
H9A C9 H9B 109.5
C8 C9 H9C 109.3
H9A C9 H9C 109.5
H9B C9 H9C 109.5
C8 C10 H10A 109.5
C8 C10 H10B 109.5
H10A C10 H10B 109.5
C8 C10 H10C 109.4
H10A C10 H10C 109.5
H10B C10 H10C 109.5
N1 C11 C12 111.0(4)
N1 C11 H11A 109.4
C12 C11 H11A 109.4
N1 C11 H11B 109.4
C12 C11 H11B 109.4
H11A C11 H11B 108.0
O3 C12 N4 129.0(5)
O3 C12 C11 117.1(5)
N4 C12 C11 113.9(5)
N4 C13 C14 111.4(5)
N4 C13 C15 108.9(5)
C14 C13 C15 111.3(5)
N4 C13 H13 108.4
C14 C13 H13 108.4
C15 C13 H13 108.4
C13 C14 H14A 109.5
C13 C14 H14B 109.3
H14A C14 H14B 109.5
C13 C14 H14C 109.6
H14A C14 H14C 109.5
H14B C14 H14C 109.5
C13 C15 H15A 109.4
C13 C15 H15B 109.7
H15A C15 H15B 109.5
C13 C15 H15C 109.3
H15A C15 H15C 109.5
H15B C15 H15C 109.5
N5 C16 Co1 178.7(5)
C5A N1A C1A 111.9(4)
C5A N1A C7A 108.6(4)
C1A N1A C7A 108.2(4)
C5A N1A C3A 108.6(4)
C1A N1A C3A 108.3(4)
C7A N1A C3A 111.2(4)
C2A C1A N1A 115.3(5)
C2A C1A H1AA 108.5
N1A C1A H1AA 108.5
C2A C1A H1AB 108.5
N1A C1A H1AB 108.5
H1AA C1A H1AB 107.5
C1A C2A H2AA 109.4
C1A C2A H2AB 109.6
H2AA C2A H2AB 109.5
C1A C2A H2AC 109.4
H2AA C2A H2AC 109.5
H2AB C2A H2AC 109.5
C4A C3A N1A 114.2(4)
C4A C3A H3AA 108.7
N1A C3A H3AA 108.7
C4A C3A H3AB 108.7
N1A C3A H3AB 108.7
H3AA C3A H3AB 107.6
C3A C4A H4AA 109.6
C3A C4A H4AB 109.4
H4AA C4A H4AB 109.5
C3A C4A H4AC 109.5
H4AA C4A H4AC 109.5
H4AB C4A H4AC 109.5
N1A C5A C6A 114.9(5)
N1A C5A H5AA 108.5
C6A C5A H5AA 108.5
N1A C5A H5AB 108.5
C6A C5A H5AB 108.5
H5AA C5A H5AB 107.5
C5A C6A H6AA 109.5
C5A C6A H6AB 109.5
H6AA C6A H6AB 109.5
C5A C6A H6AC 109.4
H6AA C6A H6AC 109.5
H6AB C6A H6AC 109.5
C8A C7A N1A 114.9(5)
C8A C7A H7AA 108.5
N1A C7A H7AA 108.5
C8A C7A H7AB 108.5
N1A C7A H7AB 108.5
H7AA C7A H7AB 107.5
C7A C8A H8AA 109.3
C7A C8A H8AB 109.5
H8AA C8A H8AB 109.5
C7A C8A H8AC 109.6
H8AA C8A H8AC 109.5
H8AB C8A H8AC 109.5
C3B N1B C5B 109.6(4)
C3B N1B C1B 110.8(5)
C5B N1B C1B 108.2(4)
C3B N1B C7B 108.1(4)
C5B N1B C7B 112.5(4)
C1B N1B C7B 107.7(4)
C2B C1B N1B 115.5(5)
C2B C1B H1BA 108.4
N1B C1B H1BA 108.4
C2B C1B H1BB 108.4
N1B C1B H1BB 108.4
H1BA C1B H1BB 107.5
C1B C2B H2BA 109.4
C1B C2B H2BB 109.5
H2BA C2B H2BB 109.5
C1B C2B H2BC 109.5
H2BA C2B H2BC 109.5
H2BB C2B H2BC 109.5
C4B C3B N1B 115.9(5)
C4B C3B H3BA 108.3
N1B C3B H3BA 108.3
C4B C3B H3BB 108.3
N1B C3B H3BB 108.3
H3BA C3B H3BB 107.4
C3B C4B H4BA 109.5
C3B C4B H4BB 109.4
H4BA C4B H4BB 109.5
C3B C4B H4BC 109.5
H4BA C4B H4BC 109.5
H4BB C4B H4BC 109.5
C6B C5B N1B 114.3(5)
C6B C5B H5BA 108.7
N1B C5B H5BA 108.7
C6B C5B H5BB 108.7
N1B C5B H5BB 108.7
H5BA C5B H5BB 107.6
C5B C6B H6BA 109.3
C5B C6B H6BB 109.6
H6BA C6B H6BB 109.5
C5B C6B H6BC 109.5
H6BA C6B H6BC 109.5
H6BB C6B H6BC 109.5
C8B C7B N1B 115.2(5)
C8B C7B H7BA 108.5
N1B C7B H7BA 108.5
C8B C7B H7BB 108.5
N1B C7B H7BB 108.5
H7BA C7B H7BB 107.5
C7B C8B H8BA 109.5
C7B C8B H8BB 109.5
H8BA C8B H8BB 109.5
C7B C8B H8BC 109.4
H8BA C8B H8BC 109.5
H8BB C8B H8BC 109.4

loop_
_geom_bond_atom_site_label_1
_geom_bond_atom_site_label_2
_geom_bond_distance
Co1 N4 2.067(5)
Co1 N2 2.071(5)
Co1 N3 2.077(5)
Co1 C16 2.094(6)
Co1 N1 2.199(5)
O1 C2 1.260(6)
O2 C7 1.257(6)
O3 C12 1.260(6)
N1 C1 1.458(7)
N1 C6 1.466(7)
N1 C11 1.479(6)
N2 C2 1.314(7)
N2 C3 1.473(7)
N3 C7 1.334(7)
N3 C8 1.471(7)
N4 C12 1.322(7)
N4 C13 1.486(7)
N5 C16 1.145(7)
C1 C2 1.528(8)
C1 H1A 0.9900
C1 H1B 0.9900
C3 C5 1.520(8)
C3 C4 1.531(8)
C3 H3 1.0000
C4 H4A 0.9798
C4 H4B 0.9800
C4 H4C 0.9801
C5 H5A 0.9801
C5 H5B 0.9801
C5 H5C 0.9799
C6 C7 1.525(8)
C6 H6A 0.9900
C6 H6B 0.9900
C8 C9 1.516(8)
C8 C10 1.527(8)
C8 H8 1.0000
C9 H9A 0.9799
C9 H9B 0.9801
C9 H9C 0.9800
C10 H10A 0.9800
C10 H10B 0.9801
C10 H10C 0.9799
C11 C12 1.515(8)
C11 H11A 0.9900
C11 H11B 0.9900
C13 C14 1.515(9)
C13 C15 1.518(9)
C13 H13 1.0000
C14 H14A 0.9800
C14 H14B 0.9801
C14 H14C 0.9799
C15 H15A 0.9801
C15 H15B 0.9801
C15 H15C 0.9800
N1A C5A 1.517(7)
N1A C1A 1.520(7)
N1A C7A 1.525(7)
N1A C3A 1.532(7)
C1A C2A 1.506(8)
C1A H1AA 0.9900
C1A H1AB 0.9900
C2A H2AA 0.9801
C2A H2AB 0.9800
C2A H2AC 0.9800
C3A C4A 1.514(8)
C3A H3AA 0.9900
C3A H3AB 0.9900
C4A H4AA 0.9800
C4A H4AB 0.9801
C4A H4AC 0.9799
C5A C6A 1.525(8)
C5A H5AA 0.9900
C5A H5AB 0.9900
C6A H6AA 0.9800
C6A H6AB 0.9801
C6A H6AC 0.9801
C7A C8A 1.509(8)
C7A H7AA 0.9900
C7A H7AB 0.9900
C8A H8AA 0.9799
C8A H8AB 0.9799
C8A H8AC 0.9800
N1B C3B 1.515(7)
N1B C5B 1.519(7)
N1B C1B 1.523(7)
N1B C7B 1.525(7)
C1B C2B 1.502(9)
C1B H1BA 0.9900
C1B H1BB 0.9900
C2B H2BA 0.9800
C2B H2BB 0.9800
C2B H2BC 0.9801
C3B C4B 1.499(8)
C3B H3BA 0.9900
C3B H3BB 0.9900
C4B H4BA 0.9801
C4B H4BB 0.9799
C4B H4BC 0.9800
C5B C6B 1.518(8)
C5B H5BA 0.9900
C5B H5BB 0.9900
C6B H6BA 0.9801
C6B H6BB 0.9800
C6B H6BC 0.9800
C7B C8B 1.518(8)
C7B H7BA 0.9900
C7B H7BB 0.9900
C8B H8BA 0.9800
C8B H8BB 0.9801
C8B H8BC 0.9801

loop_
_geom_torsion_atom_site_label_1
_geom_torsion_atom_site_label_2
_geom_torsion_atom_site_label_3
_geom_torsion_atom_site_label_4
_geom_torsion
N4 Co1 N1 C1 84.3(3)
N2 Co1 N1 C1 -34.5(3)
N3 Co1 N1 C1 -156.5(3)
N4 Co1 N1 C6 -154.7(3)
N2 Co1 N1 C6 86.6(3)
N3 Co1 N1 C6 -35.4(3)
N4 Co1 N1 C11 -35.0(3)
N2 Co1 N1 C11 -153.7(4)
N3 Co1 N1 C11 84.3(3)
N4 Co1 N2 C2 -39.7(4)
N3 Co1 N2 C2 94.6(4)
C16 Co1 N2 C2 -153.8(4)
N1 Co1 N2 C2 27.9(4)
N4 Co1 N2 C3 134.0(4)
N3 Co1 N2 C3 -91.8(4)
C16 Co1 N2 C3 19.9(5)
N1 Co1 N2 C3 -158.4(5)
N4 Co1 N3 C7 94.0(4)
N2 Co1 N3 C7 -40.0(4)
C16 Co1 N3 C7 -152.7(4)
N1 Co1 N3 C7 26.2(4)
N4 Co1 N3 C8 -93.5(4)
N2 Co1 N3 C8 132.6(4)
C16 Co1 N3 C8 19.8(5)
N1 Co1 N3 C8 -161.2(4)
N2 Co1 N4 C12 94.7(4)
N3 Co1 N4 C12 -40.6(4)
C16 Co1 N4 C12 -152.0(4)
N1 Co1 N4 C12 27.4(4)
N2 Co1 N4 C13 -95.6(5)
N3 Co1 N4 C13 129.0(4)
C16 Co1 N4 C13 17.7(5)
N1 Co1 N4 C13 -162.9(5)
C6 N1 C1 C2 -77.0(5)
C11 N1 C1 C2 151.6(4)
Co1 N1 C1 C2 37.6(5)
C3 N2 C2 O1 -6.5(8)
Co1 N2 C2 O1 167.8(4)
C3 N2 C2 C1 171.4(4)
Co1 N2 C2 C1 -14.3(6)
N1 C1 C2 O1 160.3(4)
N1 C1 C2 N2 -17.8(6)
C2 N2 C3 C5 -129.9(5)
Co1 N2 C3 C5 56.3(5)
C2 N2 C3 C4 105.7(6)
Co1 N2 C3 C4 -68.0(6)
C1 N1 C6 C7 156.6(4)
C11 N1 C6 C7 -72.5(6)
Co1 N1 C6 C7 41.1(5)
C8 N3 C7 O2 -5.0(8)
Co1 N3 C7 O2 168.5(4)
C8 N3 C7 C6 176.4(4)
Co1 N3 C7 C6 -10.1(5)
N1 C6 C7 O2 158.3(4)
N1 C6 C7 N3 -23.0(6)
C7 N3 C8 C9 97.2(6)
Co1 N3 C8 C9 -75.4(6)
C7 N3 C8 C10 -138.9(5)
Co1 N3 C8 C10 48.5(6)
C1 N1 C11 C12 -75.3(6)
C6 N1 C11 C12 153.0(5)
Co1 N1 C11 C12 39.6(5)
C13 N4 C12 O3 -1.9(9)
Co1 N4 C12 O3 168.9(5)
C13 N4 C12 C11 177.0(5)
Co1 N4 C12 C11 -12.2(6)
N1 C11 C12 O3 158.3(5)
N1 C11 C12 N4 -20.7(7)
C12 N4 C13 C14 99.0(6)
Co1 N4 C13 C14 -70.9(6)
C12 N4 C13 C15 -138.0(5)
Co1 N4 C13 C15 52.2(6)
C5A N1A C1A C2A -51.5(6)
C7A N1A C1A C2A -171.2(5)
C3A N1A C1A C2A 68.1(6)
C5A N1A C3A C4A -65.2(6)
C1A N1A C3A C4A 173.1(5)
C7A N1A C3A C4A 54.3(6)
C1A N1A C5A C6A -53.0(6)
C7A N1A C5A C6A 66.4(6)
C3A N1A C5A C6A -172.5(5)
C5A N1A C7A C8A 172.2(5)
C1A N1A C7A C8A -66.1(6)
C3A N1A C7A C8A 52.7(6)
C3B N1B C1B C2B 49.1(6)
C5B N1B C1B C2B 169.2(5)
C7B N1B C1B C2B -68.9(6)
C5B N1B C3B C4B -63.0(7)
C1B N1B C3B C4B 56.3(7)
C7B N1B C3B C4B 174.1(5)
C3B N1B C5B C6B -171.9(5)
C1B N1B C5B C6B 67.2(6)
C7B N1B C5B C6B -51.7(7)
C3B N1B C7B C8B 66.9(6)
C5B N1B C7B C8B -54.2(6)
C1B N1B C7B C8B -173.3(5)
